data_7127859
loop_
_publ_author_name
'M\"uller, Julian'
'Bal\'azs, G\'abor'
'Scheer, Manfred'

_publ_section_title
;
 From a P<sub>4</sub> butterfly scaffold to <i>cyclo</i>- and
 <i>catena</i>-P<sub>4</sub> units.
;
_journal_issue 18
_journal_name_full 'Chemical communications (Cambridge, England)'
_journal_page_first 2257
_journal_page_last 2260
_journal_paper_doi 10.1039/d0cc08328c
_journal_volume 57
_journal_year 2021
_chemical_formula_moiety 'C48 H73 Fe2 Ir O4 P4, 2(C H2 Cl2), 2(F6 P)'
_chemical_formula_sum 'C50 H77 Cl4 F12 Fe2 Ir O4 P6'
_chemical_formula_weight 1601.63
_space_group_crystal_system triclinic
_space_group_IT_number 2
_space_group_name_Hall '-P 1'
_space_group_name_H-M_alt 'P -1'
_atom_sites_solution_hydrogens geom
_audit_creation_date 2020-05-26
_audit_creation_method
;
Olex2 1.3-alpha
(compiled 2020.05.22 svn.r1d9e7f8d for OlexSys, GUI svn.r6115)
;
_audit_update_record
;
2020-12-21 deposited with the CCDC.	2021-01-25 downloaded from the CCDC.
;
_cell_angle_alpha 73.4890(10)
_cell_angle_beta 72.3460(10)
_cell_angle_gamma 80.0700(10)
_cell_formula_units_Z 2
_cell_length_a 12.9537(2)
_cell_length_b 14.8742(2)
_cell_length_c 18.4134(2)
_cell_measurement_reflns_used 58377
_cell_measurement_temperature 123(1)
_cell_measurement_theta_max 32.4320
_cell_measurement_theta_min 3.6780
_cell_volume 3226.85(8)
_computing_cell_refinement 'CrysAlisPro 1.171.38.43 (Rigaku OD, 2015)'
_computing_data_collection 'CrysAlisPro 1.171.38.43 (Rigaku OD, 2015)'
_computing_data_reduction 'CrysAlisPro 1.171.38.43 (Rigaku OD, 2015)'
_computing_molecular_graphics 'Olex2 1.3-alpha (Dolomanov et al., 2009)'
_computing_publication_material 'Olex2 1.3-alpha (Dolomanov et al., 2009)'
_computing_structure_refinement 'SHELXL 2018/3 (Sheldrick, 2015)'
_computing_structure_solution 'SHELXT 2014/5 (Sheldrick, 2014)'
_diffrn_ambient_temperature 123.0(10)
_diffrn_detector 'CCD plate'
_diffrn_detector_area_resol_mean 5.2548
_diffrn_detector_type AtlasS2
_diffrn_measured_fraction_theta_full 0.998
_diffrn_measured_fraction_theta_max 0.937
_diffrn_measurement_details
;
List of Runs (angles in degrees, time in seconds):

  # Type    Start    End  Width  t~exp~   \w     \q     \k     \f   Frames
#--------------------------------------------------------------------------
  1  \w    -53.00  50.00   1.00   22.50    --   20.91 -57.00-120.00  103
  2  \w     -9.00  61.00   1.00   22.50    --   20.91 -94.00 113.00   70
  3  \w    -18.00  30.00   1.00   22.50    --   20.91  94.00-135.00   48
  4  \w    -58.00  55.00   1.00   22.50    --   20.91 -77.00   0.00  113
  5  \w    -46.00  57.00   1.00   22.50    --  -19.35  38.00-150.00  103
  6  \w    -95.00   7.00   1.00   22.50    --  -19.35 -38.00-150.00  102
  7  \w    -49.00  55.00   1.00   22.50    --  -19.35  57.00  30.00  104
  8  \w     -4.00  63.00   1.00   22.50    --   20.91 -99.00-180.00   67
  9  \w     -9.00  95.00   1.00   22.50    --   20.91  57.00 120.00  104
 10  \w     -9.00  95.00   1.00   22.50    --   20.91  57.00   0.00  104
 11  \w    -93.00   3.00   1.00   22.50    --  -19.35 -57.00 120.00   96
 12  \w     -4.00  63.00   1.00   22.50    --   20.91 -99.00 -60.00   67
 13  \w    -98.00 -17.00   1.00   22.50    --  -19.35 157.00 129.86   81
 14  \w    -95.00 -48.00   1.00   22.50    --  -19.35 153.00 -94.36   47
 15  \w    -90.00 -10.00   1.00   22.50    --  -19.35 146.00  30.26   80
;
_diffrn_measurement_device 'four-circle diffractometer'
_diffrn_measurement_device_type 'Xcalibur, AtlasS2, Gemini ultra'
_diffrn_measurement_method '\w scans'
_diffrn_orient_matrix_type 'CrysAlisPro convention (1999,Acta A55,543-557)'
_diffrn_orient_matrix_UB_11 0.0360863000
_diffrn_orient_matrix_UB_12 0.0024343000
_diffrn_orient_matrix_UB_13 -0.0380314000
_diffrn_orient_matrix_UB_21 0.0040903000
_diffrn_orient_matrix_UB_22 -0.0497795000
_diffrn_orient_matrix_UB_23 0.0074011000
_diffrn_orient_matrix_UB_31 -0.0448629000
_diffrn_orient_matrix_UB_32 0.0034883000
_diffrn_orient_matrix_UB_33 -0.0154666000
_diffrn_radiation_monochromator graphite
_diffrn_radiation_probe x-ray
_diffrn_radiation_type 'Mo K\a'
_diffrn_radiation_wavelength 0.71073
_diffrn_reflns_av_R_equivalents 0.0305
_diffrn_reflns_av_unetI/netI 0.0240
_diffrn_reflns_Laue_measured_fraction_full 0.998
_diffrn_reflns_Laue_measured_fraction_max 0.937
_diffrn_reflns_limit_h_max 19
_diffrn_reflns_limit_h_min -19
_diffrn_reflns_limit_k_max 22
_diffrn_reflns_limit_k_min -22
_diffrn_reflns_limit_l_max 27
_diffrn_reflns_limit_l_min -27
_diffrn_reflns_number 124329
_diffrn_reflns_point_group_measured_fraction_full 0.998
_diffrn_reflns_point_group_measured_fraction_max 0.937
_diffrn_reflns_theta_full 25.242
_diffrn_reflns_theta_max 32.890
_diffrn_reflns_theta_min 3.208
_diffrn_source 'fine-focus sealed X-ray tube'
_diffrn_source_type 'Enhance (Mo) X-ray Source'
_exptl_absorpt_coefficient_mu 2.890
_exptl_absorpt_correction_T_max 0.773
_exptl_absorpt_correction_T_min 0.469
_exptl_absorpt_correction_type analytical
_exptl_absorpt_process_details
;
CrysAlisPro 1.171.38.43 (Rigaku Oxford Diffraction, 2015)
Analytical numeric absorption correction using a multifaceted crystal
			model based on expressions derived by R.C. Clark & J.S. Reid.
(Clark, R. C. & Reid, J. S. (1995). Acta Cryst. A51, 887-897)
Empirical absorption correction using spherical harmonics,
 implemented in SCALE3 ABSPACK scaling algorithm.
;
_exptl_crystal_colour 'clear orange'
_exptl_crystal_colour_lustre clear
_exptl_crystal_colour_primary orange
_exptl_crystal_density_diffrn 1.648
_exptl_crystal_description block
_exptl_crystal_F_000 1608
_exptl_crystal_size_max 0.381
_exptl_crystal_size_mid 0.254
_exptl_crystal_size_min 0.123
_refine_diff_density_max 1.068
_refine_diff_density_min -0.862
_refine_diff_density_rms 0.079
_refine_ls_extinction_method none
_refine_ls_goodness_of_fit_ref 1.028
_refine_ls_hydrogen_treatment constr
_refine_ls_matrix_type full
_refine_ls_number_parameters 772
_refine_ls_number_reflns 22599
_refine_ls_number_restraints 92
_refine_ls_restrained_S_all 1.044
_refine_ls_R_factor_all 0.0267
_refine_ls_R_factor_gt 0.0222
_refine_ls_shift/su_max 0.004
_refine_ls_shift/su_mean 0.000
_refine_ls_structure_factor_coef Fsqd
_refine_ls_weighting_details 'w=1/[\s^2^(Fo^2^)+(0.0235P)^2^+1.7773P] where P=(Fo^2^+2Fc^2^)/3'
_refine_ls_weighting_scheme calc
_refine_ls_wR_factor_gt 0.0503
_refine_ls_wR_factor_ref 0.0519
_reflns_Friedel_coverage 0.000
_reflns_number_gt 20785
_reflns_number_total 22599
_reflns_threshold_expression 'I > 2\s(I)'
_cod_data_source_file d0cc08328c2.cif
_cod_data_source_block jm249
_cod_depositor_comments 'Adding full bibliography for 7127856--7127859.cif.'
_cod_database_code 7127859
_shelx_shelxl_version_number 2018/3
_chemical_oxdiff_formula 'C50 H77 Cl4 F12 Fe2 Ir1 O4 P6'
_shelx_space_group_comment
;
The symmetry employed for this shelxl refinement is uniquely defined
by the following loop, which should always be used as a source of
symmetry information in preference to the above space-group names.
They are only intended as comments.
;
_shelx_estimated_absorpt_t_max 0.718
_shelx_estimated_absorpt_t_min 0.406
_reflns_odcompleteness_completeness 99.87
_reflns_odcompleteness_iscentric 1
_reflns_odcompleteness_theta 30.44
_olex2_refinement_description
;
1. Fixed Uiso
 At 1.2 times of:
  All C(H) groups, All C(H,H) groups, All C(H,H,H,H) groups
 At 1.5 times of:
  All C(H,H,H) groups
2. Restrained distances
 Cl5-C50 \\sim Cl6-C50
 with sigma of 0.02
 Cl1-C49 \\sim Cl1A-C49A
 with sigma of 0.02
3. Uiso/Uaniso restraints and constraints
Cl2A \\sim Cl1 \\sim C49 \\sim Cl2 \\sim C49A \\sim Cl1A: within 1.9A with
sigma of 0.01 and sigma for terminal atoms of 0.01 within 1.9A
Cl4 \\sim Cl6 \\sim Cl5 \\sim C50: within 2A with sigma of 0.05 and sigma for
terminal atoms of 0.05 within 2A
4. Others
 Sof(Cl2A)=Sof(C49A)=Sof(H49C)=Sof(H49D)=Sof(Cl1A)=1-FVAR(1)
 Sof(Cl1)=Sof(Cl2)=Sof(C49)=Sof(H49A)=Sof(H49B)=FVAR(1)
 Fixed Sof: Cl6(0.6) Cl5(0.4) H50C(0.6) H50D(0.6) H50A(0.4) H50B(0.4)
5.a Secondary CH2 refined with riding coordinates:
 C50(H50C,H50D), C50(H50A,H50B), C49(H49A,H49B), C49A(H49C,H49D)
5.b Aromatic/amide H refined with riding coordinates:
 C15(H15), C12(H12), C31(H31), C34(H34)
5.c Idealised Me refined as rotating group:
 C6(H6A,H6B,H6C), C7(H7A,H7B,H7C), C8(H8A,H8B,H8C), C9(H9A,H9B,H9C), C10(H10A,
 H10B,H10C), C27(H27A,H27B,H27C), C26(H26A,H26B,H26C), C25(H25A,H25B,H25C),
 C23(H23A,H23B,H23C), C22(H22A,H22B,H22C), C21(H21A,H21B,H21C), C17(H17A,H17B,
 H17C), C18(H18A,H18B,H18C), C19(H19A,H19B,H19C), C41(H41A,H41B,H41C), C42(H42A,
 H42B,H42C), C40(H40A,H40B,H40C), C37(H37A,H37B,H37C), C38(H38A,H38B,H38C),
 C36(H36A,H36B,H36C), C44(H44A,H44B,H44C), C45(H45A,H45B,H45C), C46(H46A,H46B,
 H46C)
;
_olex2_submission_special_instructions 'No special instructions were received'
_oxdiff_exptl_absorpt_empirical_details
;
Empirical correction (ABSPACK) includes:
- Absorption correction using spherical harmonics
- Frame scaling
;
_oxdiff_exptl_absorpt_empirical_full_max 1.251
_oxdiff_exptl_absorpt_empirical_full_min 0.823

loop_
_space_group_symop_operation_xyz
'x, y, z'
'-x, -y, -z'

loop_
_atom_site_label
_atom_site_type_symbol
_atom_site_fract_x
_atom_site_fract_y
_atom_site_fract_z
_atom_site_U_iso_or_equiv
_atom_site_adp_type
_atom_site_occupancy
_atom_site_site_symmetry_order
_atom_site_calc_flag
_atom_site_refinement_flags_posn
_atom_site_refinement_flags_adp
_atom_site_refinement_flags_occupancy
_atom_site_disorder_assembly
_atom_site_disorder_group
Ir1 Ir 0.46877(2) 0.16440(2) 0.72364(2) 0.01374(2) Uani 1 1 d . . . . .
Fe1 Fe 0.32521(2) 0.25810(2) 0.53312(2) 0.01456(4) Uani 1 1 d . . . . .
Fe2 Fe 0.30426(2) 0.26252(2) 0.92818(2) 0.01397(4) Uani 1 1 d . . . . .
P1 P 0.33552(3) 0.23934(3) 0.65409(2) 0.01583(7) Uani 1 1 d . . . . .
P2 P 0.39903(3) 0.33174(3) 0.69749(2) 0.01732(7) Uani 1 1 d . . . . .
P3 P 0.32899(3) 0.24123(3) 0.80999(2) 0.01543(7) Uani 1 1 d . . . . .
P4 P 0.27228(3) 0.14480(3) 0.76614(2) 0.01747(7) Uani 1 1 d . . . . .
O1 O 0.53137(11) 0.34212(11) 0.47430(9) 0.0383(3) Uani 1 1 d . . . . .
O2 O 0.42169(13) 0.06913(12) 0.52298(11) 0.0455(4) Uani 1 1 d . . . . .
O3 O 0.51360(11) 0.34176(11) 0.87616(9) 0.0364(3) Uani 1 1 d . . . . .
O4 O 0.39701(12) 0.07364(10) 0.99087(8) 0.0370(3) Uani 1 1 d . . . . .
C1 C 0.64853(12) 0.16228(12) 0.69449(10) 0.0218(3) Uani 1 1 d . . . . .
C2 C 0.61154(12) 0.10954(11) 0.77431(9) 0.0187(3) Uani 1 1 d . . . . .
C3 C 0.55781(12) 0.03311(11) 0.77445(9) 0.0192(3) Uani 1 1 d . . . . .
C4 C 0.56547(13) 0.03636(12) 0.69422(10) 0.0224(3) Uani 1 1 d . . . . .
C5 C 0.62239(13) 0.11589(13) 0.64478(10) 0.0238(3) Uani 1 1 d . . . . .
C6 C 0.71181(15) 0.24605(15) 0.66927(14) 0.0379(5) Uani 1 1 d . . . . .
H6A H 0.705581 0.283152 0.617222 0.057 Uiso 1 1 calc R U . . .
H6B H 0.788499 0.224979 0.666802 0.057 Uiso 1 1 calc R U . . .
H6C H 0.682869 0.284959 0.707232 0.057 Uiso 1 1 calc R U . . .
C7 C 0.63923(14) 0.12531(14) 0.84230(11) 0.0276(4) Uani 1 1 d . . . . .
H7A H 0.639724 0.192996 0.835646 0.041 Uiso 1 1 calc R U . . .
H7B H 0.711305 0.093425 0.844918 0.041 Uiso 1 1 calc R U . . .
H7C H 0.584887 0.099865 0.891066 0.041 Uiso 1 1 calc R U . . .
C8 C 0.51393(15) -0.04456(13) 0.84348(11) 0.0294(4) Uani 1 1 d . . . . .
H8A H 0.494209 -0.022436 0.891665 0.044 Uiso 1 1 calc R U . . .
H8B H 0.569468 -0.098266 0.846988 0.044 Uiso 1 1 calc R U . . .
H8C H 0.449308 -0.063999 0.837109 0.044 Uiso 1 1 calc R U . . .
C9 C 0.5340(2) -0.03971(15) 0.66904(15) 0.0403(5) Uani 1 1 d . . . . .
H9A H 0.463744 -0.059728 0.704027 0.060 Uiso 1 1 calc R U . . .
H9B H 0.589523 -0.093493 0.671651 0.060 Uiso 1 1 calc R U . . .
H9C H 0.528043 -0.015797 0.614946 0.060 Uiso 1 1 calc R U . . .
C10 C 0.66262(17) 0.13838(18) 0.55731(11) 0.0396(5) Uani 1 1 d . . . . .
H10A H 0.612897 0.117411 0.535914 0.059 Uiso 1 1 calc R U . . .
H10B H 0.735399 0.105987 0.541874 0.059 Uiso 1 1 calc R U . . .
H10C H 0.666010 0.206539 0.536632 0.059 Uiso 1 1 calc R U . . .
C15 C 0.15937(12) 0.30881(11) 0.56505(9) 0.0156(3) Uani 1 1 d . . . . .
H15 H 0.118831 0.312310 0.616822 0.019 Uiso 1 1 calc R U . . .
C14 C 0.21870(12) 0.38283(11) 0.50782(9) 0.0155(3) Uani 1 1 d . . . . .
C13 C 0.26991(12) 0.34712(11) 0.43708(9) 0.0163(3) Uani 1 1 d . . . . .
C12 C 0.23753(12) 0.25442(11) 0.45578(9) 0.0177(3) Uani 1 1 d . . . . .
H12 H 0.258756 0.214462 0.420612 0.021 Uiso 1 1 calc R U . . .
C11 C 0.16922(12) 0.22950(11) 0.53407(9) 0.0168(3) Uani 1 1 d . . . . .
C24 C 0.20778(13) 0.48045(11) 0.52355(9) 0.0182(3) Uani 1 1 d . . . . .
C27 C 0.13504(15) 0.47906(12) 0.60709(10) 0.0249(3) Uani 1 1 d . . . . .
H27A H 0.063000 0.461759 0.612329 0.037 Uiso 1 1 calc R U . . .
H27B H 0.127737 0.541661 0.616694 0.037 Uiso 1 1 calc R U . . .
H27C H 0.168014 0.432863 0.645491 0.037 Uiso 1 1 calc R U . . .
C26 C 0.31591(14) 0.51481(12) 0.51781(10) 0.0235(3) Uani 1 1 d . . . . .
H26A H 0.347756 0.472984 0.558803 0.035 Uiso 1 1 calc R U . . .
H26B H 0.302696 0.579023 0.524968 0.035 Uiso 1 1 calc R U . . .
H26C H 0.366251 0.514336 0.465997 0.035 Uiso 1 1 calc R U . . .
C25 C 0.14940(14) 0.55121(12) 0.46639(11) 0.0242(3) Uani 1 1 d . . . . .
H25A H 0.196582 0.559293 0.412570 0.036 Uiso 1 1 calc R U . . .
H25B H 0.132807 0.611966 0.480348 0.036 Uiso 1 1 calc R U . . .
H25C H 0.081611 0.527455 0.469836 0.036 Uiso 1 1 calc R U . . .
C20 C 0.33076(13) 0.39073(12) 0.35147(9) 0.0205(3) Uani 1 1 d . . . . .
C23 C 0.39494(15) 0.47463(13) 0.33647(10) 0.0272(4) Uani 1 1 d . . . . .
H23A H 0.453065 0.454825 0.363147 0.041 Uiso 1 1 calc R U . . .
H23B H 0.345969 0.525188 0.356866 0.041 Uiso 1 1 calc R U . . .
H23C H 0.426851 0.497549 0.279813 0.041 Uiso 1 1 calc R U . . .
C22 C 0.41167(16) 0.31575(14) 0.31556(10) 0.0292(4) Uani 1 1 d . . . . .
H22A H 0.450800 0.344869 0.261487 0.044 Uiso 1 1 calc R U . . .
H22B H 0.371865 0.265454 0.315428 0.044 Uiso 1 1 calc R U . . .
H22C H 0.463798 0.289247 0.346934 0.044 Uiso 1 1 calc R U . . .
C21 C 0.24157(16) 0.42264(14) 0.30731(10) 0.0296(4) Uani 1 1 d . . . . .
H21A H 0.189056 0.470047 0.329749 0.044 Uiso 1 1 calc R U . . .
H21B H 0.204106 0.368279 0.312622 0.044 Uiso 1 1 calc R U . . .
H21C H 0.274920 0.449844 0.251526 0.044 Uiso 1 1 calc R U . . .
C16 C 0.10442(13) 0.14466(11) 0.57196(10) 0.0209(3) Uani 1 1 d . . . . .
C17 C -0.00952(15) 0.17936(14) 0.55988(14) 0.0348(4) Uani 1 1 d . . . . .
H17A H -0.003740 0.202361 0.503492 0.052 Uiso 1 1 calc R U . . .
H17B H -0.041511 0.230556 0.585948 0.052 Uiso 1 1 calc R U . . .
H17C H -0.055914 0.127262 0.582493 0.052 Uiso 1 1 calc R U . . .
C18 C 0.15105(16) 0.06345(13) 0.53257(12) 0.0282(4) Uani 1 1 d . . . . .
H18A H 0.102508 0.012910 0.555596 0.042 Uiso 1 1 calc R U . . .
H18B H 0.223064 0.039416 0.540751 0.042 Uiso 1 1 calc R U . . .
H18C H 0.157503 0.085894 0.476060 0.042 Uiso 1 1 calc R U . . .
C19 C 0.0978(2) 0.10999(15) 0.65963(11) 0.0380(5) Uani 1 1 d . . . . .
H19A H 0.069900 0.162385 0.684848 0.057 Uiso 1 1 calc R U . . .
H19B H 0.170527 0.085519 0.666278 0.057 Uiso 1 1 calc R U . . .
H19C H 0.048869 0.059838 0.683968 0.057 Uiso 1 1 calc R U . . .
C28 C 0.45082(13) 0.30994(13) 0.49692(10) 0.0242(3) Uani 1 1 d . . . . .
C29 C 0.38491(14) 0.14256(14) 0.52848(11) 0.0260(3) Uani 1 1 d . . . . .
C31 C 0.14145(11) 0.31540(10) 0.92970(8) 0.0146(2) Uani 1 1 d . . . . .
H31 H 0.108221 0.318116 0.889578 0.018 Uiso 1 1 calc R U . . .
C30 C 0.14163(12) 0.23773(11) 0.99573(9) 0.0157(3) Uani 1 1 d . . . . .
C34 C 0.20023(12) 0.26349(11) 1.03997(8) 0.0164(3) Uani 1 1 d . . . . .
H34 H 0.214085 0.224584 1.087427 0.020 Uiso 1 1 calc R U . . .
C33 C 0.23518(11) 0.35549(11) 1.00337(8) 0.0154(3) Uani 1 1 d . . . . .
C32 C 0.19802(11) 0.38921(10) 0.93150(8) 0.0148(3) Uani 1 1 d . . . . .
C39 C 0.19832(12) 0.48509(11) 0.87078(9) 0.0174(3) Uani 1 1 d . . . . .
C41 C 0.13978(14) 0.48131(12) 0.81044(10) 0.0220(3) Uani 1 1 d . . . . .
H41A H 0.140764 0.542068 0.771546 0.033 Uiso 1 1 calc R U . . .
H41B H 0.064268 0.467892 0.837566 0.033 Uiso 1 1 calc R U . . .
H41C H 0.177069 0.431553 0.783825 0.033 Uiso 1 1 calc R U . . .
C42 C 0.31254(13) 0.51485(12) 0.82365(10) 0.0230(3) Uani 1 1 d . . . . .
H42A H 0.351103 0.468973 0.793166 0.035 Uiso 1 1 calc R U . . .
H42B H 0.353242 0.517373 0.859932 0.035 Uiso 1 1 calc R U . . .
H42C H 0.306025 0.577160 0.787837 0.035 Uiso 1 1 calc R U . . .
C40 C 0.13189(14) 0.56100(12) 0.91268(10) 0.0238(3) Uani 1 1 d . . . . .
H40A H 0.127826 0.621242 0.873788 0.036 Uiso 1 1 calc R U . . .
H40B H 0.167275 0.567612 0.950735 0.036 Uiso 1 1 calc R U . . .
H40C H 0.058261 0.542483 0.940192 0.036 Uiso 1 1 calc R U . . .
C35 C 0.07544(13) 0.15387(11) 1.02184(9) 0.0191(3) Uani 1 1 d . . . . .
C37 C 0.06845(19) 0.12286(14) 0.95147(11) 0.0339(4) Uani 1 1 d . . . . .
H37A H 0.140048 0.095085 0.926410 0.051 Uiso 1 1 calc R U . . .
H37B H 0.045227 0.177543 0.913526 0.051 Uiso 1 1 calc R U . . .
H37C H 0.015591 0.076018 0.969258 0.051 Uiso 1 1 calc R U . . .
C38 C 0.11947(18) 0.07017(13) 1.07786(12) 0.0331(4) Uani 1 1 d . . . . .
H38A H 0.070062 0.020419 1.096630 0.050 Uiso 1 1 calc R U . . .
H38B H 0.125041 0.090158 1.122760 0.050 Uiso 1 1 calc R U . . .
H38C H 0.191621 0.046084 1.050234 0.050 Uiso 1 1 calc R U . . .
C36 C -0.03873(17) 0.18949(16) 1.06563(15) 0.0425(5) Uani 1 1 d . . . . .
H36A H -0.067073 0.244409 1.030520 0.064 Uiso 1 1 calc R U . . .
H36B H -0.034425 0.207307 1.111869 0.064 Uiso 1 1 calc R U . . .
H36C H -0.087414 0.139441 1.082394 0.064 Uiso 1 1 calc R U . . .
C43 C 0.28283(13) 0.40116(12) 1.04964(9) 0.0194(3) Uani 1 1 d . . . . .
C44 C 0.18326(15) 0.43855(14) 1.10791(10) 0.0269(3) Uani 1 1 d . . . . .
H44A H 0.207851 0.468123 1.140203 0.040 Uiso 1 1 calc R U . . .
H44B H 0.141030 0.386174 1.141934 0.040 Uiso 1 1 calc R U . . .
H44C H 0.137594 0.485137 1.078630 0.040 Uiso 1 1 calc R U . . .
C45 C 0.35343(15) 0.48185(14) 1.00235(11) 0.0282(4) Uani 1 1 d . . . . .
H45A H 0.311570 0.531787 0.972348 0.042 Uiso 1 1 calc R U . . .
H45B H 0.418018 0.458442 0.966056 0.042 Uiso 1 1 calc R U . . .
H45C H 0.375963 0.507055 1.038311 0.042 Uiso 1 1 calc R U . . .
C46 C 0.35191(15) 0.32661(14) 1.09703(11) 0.0277(4) Uani 1 1 d . . . . .
H46A H 0.385923 0.357381 1.123235 0.042 Uiso 1 1 calc R U . . .
H46B H 0.408555 0.294605 1.061412 0.042 Uiso 1 1 calc R U . . .
H46C H 0.305188 0.280429 1.136597 0.042 Uiso 1 1 calc R U . . .
C47 C 0.36085(13) 0.14692(13) 0.96511(10) 0.0232(3) Uani 1 1 d . . . . .
C48 C 0.43158(13) 0.31175(12) 0.89609(10) 0.0227(3) Uani 1 1 d . . . . .
Cl4 Cl 0.34460(5) -0.25933(5) 0.88820(4) 0.05095(14) Uani 1 1 d . U . . .
Cl6 Cl 0.2698(2) -0.1281(3) 0.9911(2) 0.0590(7) Uani 0.6 1 d D U P A 2
Cl5 Cl 0.3007(4) -0.1463(4) 0.9971(3) 0.0837(17) Uani 0.4 1 d D U P A 1
C50 C 0.3080(2) -0.2519(2) 0.98644(15) 0.0538(7) Uani 1 1 d D U . . .
H50C H 0.369882 -0.277923 1.009532 0.065 Uiso 0.6 1 calc R U P A 2
H50D H 0.245889 -0.289534 1.017320 0.065 Uiso 0.6 1 calc R U P A 2
H50A H 0.236383 -0.276950 1.013479 0.065 Uiso 0.4 1 calc R U P A 1
H50B H 0.361845 -0.292641 1.012688 0.065 Uiso 0.4 1 calc R U P A 1
P5 P 0.85985(4) -0.12425(3) 0.70895(3) 0.02445(9) Uani 1 1 d . . . . .
F1 F 0.90217(14) -0.21980(12) 0.76247(9) 0.0633(4) Uani 1 1 d . . . . .
F2 F 0.76963(10) -0.10609(11) 0.78583(7) 0.0457(3) Uani 1 1 d . . . . .
F3 F 0.81834(14) -0.02940(13) 0.65744(10) 0.0738(6) Uani 1 1 d . . . . .
F4 F 0.95085(12) -0.14340(14) 0.63327(8) 0.0624(5) Uani 1 1 d . . . . .
F5 F 0.77722(15) -0.17705(16) 0.69236(11) 0.0790(6) Uani 1 1 d . . . . .
F6 F 0.94520(13) -0.07452(13) 0.72639(11) 0.0650(5) Uani 1 1 d . . . . .
P6 P -0.08850(3) 0.32357(3) 0.79162(3) 0.02317(8) Uani 1 1 d . . . . .
F7 F -0.08548(10) 0.32683(9) 0.70323(7) 0.0368(3) Uani 1 1 d . . . . .
F8 F -0.06960(9) 0.43277(8) 0.76473(7) 0.0300(2) Uani 1 1 d . . . . .
F9 F -0.08907(10) 0.32286(10) 0.87961(7) 0.0370(3) Uani 1 1 d . . . . .
F10 F -0.10571(11) 0.21467(9) 0.81866(8) 0.0442(3) Uani 1 1 d . . . . .
F11 F 0.04160(8) 0.29734(8) 0.77129(7) 0.0292(2) Uani 1 1 d . . . . .
F12 F -0.21736(9) 0.34973(10) 0.81255(8) 0.0428(3) Uani 1 1 d . . . . .
Cl1 Cl 0.2032(2) 0.71051(15) 0.64094(17) 0.0683(6) Uani 0.706(5) 1 d D U P B 1
Cl2 Cl 0.30486(13) 0.85421(11) 0.66691(14) 0.0762(6) Uani 0.706(5) 1 d . U P B 1
C49 C 0.1790(8) 0.8107(6) 0.6762(6) 0.0525(12) Uani 0.706(5) 1 d D U P B 1
H49A H 0.136871 0.795842 0.732149 0.063 Uiso 0.706(5) 1 calc R U P B 1
H49B H 0.135166 0.860049 0.646290 0.063 Uiso 0.706(5) 1 calc R U P B 1
Cl2A Cl 0.2564(5) 0.8530(4) 0.7170(5) 0.1175(17) Uani 0.294(5) 1 d . U P B 2
C49A C 0.182(3) 0.8070(18) 0.6871(19) 0.076(3) Uani 0.294(5) 1 d D U P B 2
H49C H 0.151639 0.857008 0.648675 0.092 Uiso 0.294(5) 1 calc R U P B 2
H49D H 0.120465 0.783928 0.732340 0.092 Uiso 0.294(5) 1 calc R U P B 2
Cl1A Cl 0.2425(6) 0.7136(5) 0.6429(4) 0.0823(18) Uani 0.294(5) 1 d D U P B 2

loop_
_atom_site_aniso_label
_atom_site_aniso_U_11
_atom_site_aniso_U_22
_atom_site_aniso_U_33
_atom_site_aniso_U_23
_atom_site_aniso_U_13
_atom_site_aniso_U_12
Ir1 0.01490(3) 0.01363(3) 0.01255(3) -0.00354(2) -0.00509(2) 0.00207(2)
Fe1 0.01573(9) 0.01671(10) 0.01200(9) -0.00427(7) -0.00550(7) 0.00091(7)
Fe2 0.01513(9) 0.01570(10) 0.01212(9) -0.00448(7) -0.00523(7) 0.00043(7)
P1 0.01877(16) 0.01675(18) 0.01314(16) -0.00459(13) -0.00712(13) 0.00193(13)
P2 0.02300(18) 0.01481(17) 0.01488(17) -0.00384(13) -0.00762(14) 0.00117(14)
P3 0.01748(16) 0.01705(18) 0.01258(16) -0.00517(13) -0.00570(13) 0.00177(13)
P4 0.01834(17) 0.02032(19) 0.01474(17) -0.00485(14) -0.00530(13) -0.00199(14)
O1 0.0231(6) 0.0448(9) 0.0443(8) -0.0013(7) -0.0110(6) -0.0092(6)
O2 0.0475(9) 0.0392(9) 0.0646(11) -0.0343(8) -0.0309(8) 0.0221(7)
O3 0.0213(6) 0.0398(8) 0.0495(9) -0.0165(7) -0.0045(6) -0.0066(6)
O4 0.0391(8) 0.0304(7) 0.0290(7) 0.0015(6) -0.0080(6) 0.0125(6)
C1 0.0148(6) 0.0197(7) 0.0252(8) -0.0014(6) -0.0034(6) 0.0030(5)
C2 0.0154(6) 0.0192(7) 0.0211(7) -0.0048(6) -0.0075(5) 0.0035(5)
C3 0.0188(7) 0.0157(7) 0.0214(7) -0.0030(5) -0.0075(5) 0.0038(5)
C4 0.0238(7) 0.0191(7) 0.0258(8) -0.0097(6) -0.0105(6) 0.0084(6)
C5 0.0208(7) 0.0278(9) 0.0176(7) -0.0062(6) -0.0037(6) 0.0102(6)
C6 0.0224(8) 0.0306(10) 0.0514(13) 0.0003(9) -0.0033(8) -0.0074(7)
C7 0.0228(8) 0.0358(10) 0.0297(9) -0.0133(7) -0.0141(7) 0.0045(7)
C8 0.0295(8) 0.0192(8) 0.0318(9) 0.0036(7) -0.0079(7) 0.0003(7)
C9 0.0529(13) 0.0290(10) 0.0546(13) -0.0253(10) -0.0321(11) 0.0127(9)
C10 0.0314(9) 0.0563(14) 0.0185(8) -0.0080(8) -0.0014(7) 0.0173(9)
C15 0.0153(6) 0.0156(7) 0.0159(6) -0.0026(5) -0.0055(5) -0.0015(5)
C14 0.0155(6) 0.0163(7) 0.0156(6) -0.0025(5) -0.0068(5) -0.0013(5)
C13 0.0172(6) 0.0178(7) 0.0151(6) -0.0024(5) -0.0082(5) -0.0004(5)
C12 0.0207(7) 0.0193(7) 0.0150(6) -0.0041(5) -0.0082(5) -0.0013(5)
C11 0.0187(6) 0.0172(7) 0.0155(6) -0.0022(5) -0.0073(5) -0.0022(5)
C24 0.0206(7) 0.0138(7) 0.0204(7) -0.0027(5) -0.0063(5) -0.0027(5)
C27 0.0303(8) 0.0195(8) 0.0232(8) -0.0082(6) -0.0014(6) -0.0033(6)
C26 0.0260(8) 0.0216(8) 0.0255(8) -0.0053(6) -0.0087(6) -0.0071(6)
C25 0.0236(7) 0.0185(8) 0.0280(8) -0.0002(6) -0.0087(6) -0.0014(6)
C20 0.0258(7) 0.0220(8) 0.0133(7) -0.0011(5) -0.0060(6) -0.0051(6)
C23 0.0308(8) 0.0286(9) 0.0193(8) -0.0017(6) -0.0021(6) -0.0103(7)
C22 0.0335(9) 0.0324(10) 0.0181(8) -0.0075(7) -0.0004(7) -0.0030(7)
C21 0.0388(10) 0.0331(10) 0.0189(8) 0.0013(7) -0.0161(7) -0.0062(8)
C16 0.0256(7) 0.0163(7) 0.0210(7) -0.0031(6) -0.0056(6) -0.0064(6)
C17 0.0212(8) 0.0258(9) 0.0561(13) -0.0090(9) -0.0067(8) -0.0074(7)
C18 0.0341(9) 0.0184(8) 0.0343(10) -0.0075(7) -0.0110(7) -0.0033(7)
C19 0.0647(14) 0.0293(10) 0.0209(9) 0.0006(7) -0.0078(9) -0.0251(10)
C28 0.0213(7) 0.0308(9) 0.0208(8) -0.0038(6) -0.0097(6) -0.0005(6)
C29 0.0251(8) 0.0316(9) 0.0267(8) -0.0152(7) -0.0127(6) 0.0069(7)
C31 0.0155(6) 0.0144(6) 0.0153(6) -0.0048(5) -0.0057(5) -0.0001(5)
C30 0.0169(6) 0.0162(7) 0.0145(6) -0.0049(5) -0.0036(5) -0.0019(5)
C34 0.0190(6) 0.0185(7) 0.0120(6) -0.0049(5) -0.0034(5) -0.0019(5)
C33 0.0155(6) 0.0176(7) 0.0144(6) -0.0069(5) -0.0039(5) -0.0005(5)
C32 0.0142(6) 0.0157(6) 0.0152(6) -0.0057(5) -0.0041(5) -0.0001(5)
C39 0.0190(6) 0.0150(7) 0.0179(7) -0.0035(5) -0.0048(5) -0.0020(5)
C41 0.0273(8) 0.0187(7) 0.0207(7) -0.0010(6) -0.0111(6) -0.0018(6)
C42 0.0248(7) 0.0216(8) 0.0212(8) -0.0029(6) -0.0039(6) -0.0069(6)
C40 0.0272(8) 0.0178(7) 0.0256(8) -0.0065(6) -0.0063(6) 0.0003(6)
C35 0.0234(7) 0.0173(7) 0.0171(7) -0.0033(5) -0.0046(5) -0.0061(6)
C37 0.0597(13) 0.0267(9) 0.0231(8) 0.0000(7) -0.0175(8) -0.0231(9)
C38 0.0479(11) 0.0231(9) 0.0315(10) 0.0056(7) -0.0218(8) -0.0123(8)
C36 0.0282(9) 0.0309(11) 0.0588(14) -0.0130(10) 0.0088(9) -0.0120(8)
C43 0.0225(7) 0.0215(7) 0.0187(7) -0.0087(6) -0.0080(6) -0.0033(6)
C44 0.0308(8) 0.0318(9) 0.0234(8) -0.0163(7) -0.0076(7) -0.0009(7)
C45 0.0312(9) 0.0299(9) 0.0299(9) -0.0090(7) -0.0114(7) -0.0114(7)
C46 0.0306(8) 0.0324(9) 0.0282(9) -0.0109(7) -0.0171(7) -0.0014(7)
C47 0.0228(7) 0.0270(8) 0.0174(7) -0.0055(6) -0.0049(6) 0.0031(6)
C48 0.0202(7) 0.0254(8) 0.0245(8) -0.0108(6) -0.0062(6) 0.0011(6)
Cl4 0.0516(3) 0.0452(3) 0.0543(4) -0.0173(3) -0.0010(3) -0.0156(3)
Cl6 0.0539(7) 0.0776(15) 0.0530(14) -0.0330(11) 0.0041(6) -0.0312(7)
Cl5 0.152(4) 0.082(3) 0.0266(10) -0.0182(14) 0.005(2) -0.078(3)
C50 0.0455(13) 0.0691(18) 0.0407(13) 0.0022(12) -0.0116(10) -0.0165(12)
P5 0.0263(2) 0.0283(2) 0.0201(2) -0.00466(17) -0.00786(16) -0.00541(17)
F1 0.0703(10) 0.0510(9) 0.0479(9) 0.0076(7) -0.0141(8) 0.0119(8)
F2 0.0325(6) 0.0717(10) 0.0293(6) -0.0154(6) -0.0049(5) 0.0031(6)
F3 0.0689(11) 0.0612(11) 0.0521(10) 0.0153(8) -0.0044(8) 0.0254(8)
F4 0.0491(8) 0.1036(14) 0.0280(7) -0.0225(8) -0.0085(6) 0.0171(8)
F5 0.0755(12) 0.1119(16) 0.0805(13) -0.0459(12) -0.0291(10) -0.0383(11)
F6 0.0471(8) 0.0860(13) 0.0762(11) -0.0349(10) -0.0108(8) -0.0291(8)
P6 0.01881(18) 0.0292(2) 0.0208(2) -0.00367(16) -0.00633(15) -0.00297(16)
F7 0.0406(6) 0.0494(8) 0.0274(6) -0.0114(5) -0.0152(5) -0.0083(5)
F8 0.0293(5) 0.0265(6) 0.0333(6) -0.0058(4) -0.0105(4) 0.0004(4)
F9 0.0358(6) 0.0524(8) 0.0207(5) -0.0071(5) -0.0078(4) -0.0016(5)
F10 0.0476(7) 0.0319(7) 0.0501(8) 0.0005(6) -0.0121(6) -0.0160(6)
F11 0.0207(5) 0.0314(6) 0.0332(6) -0.0073(5) -0.0075(4) 0.0028(4)
F12 0.0182(5) 0.0609(9) 0.0452(7) -0.0081(6) -0.0073(5) -0.0038(5)
Cl1 0.0884(14) 0.0353(6) 0.0654(9) -0.0112(6) 0.0071(9) -0.0172(8)
Cl2 0.0534(8) 0.0906(9) 0.0968(14) -0.0211(8) -0.0387(8) -0.0091(6)
C49 0.0387(17) 0.047(2) 0.071(3) -0.018(2) -0.015(2) 0.0048(16)
Cl2A 0.091(3) 0.162(4) 0.111(4) -0.021(3) -0.052(3) -0.020(3)
C49A 0.065(4) 0.074(4) 0.074(4) -0.007(4) -0.009(4) -0.001(4)
Cl1A 0.100(4) 0.066(3) 0.0395(15) 0.0071(16) 0.005(2) 0.022(2)

loop_
_atom_type_symbol
_atom_type_description
_atom_type_scat_dispersion_real
_atom_type_scat_dispersion_imag
_atom_type_scat_source
C C 0.0033 0.0016 'International Tables Vol C Tables 4.2.6.8 and 6.1.1.4'
H H 0.0000 0.0000 'International Tables Vol C Tables 4.2.6.8 and 6.1.1.4'
Cl Cl 0.1484 0.1585 'International Tables Vol C Tables 4.2.6.8 and 6.1.1.4'
F F 0.0171 0.0103 'International Tables Vol C Tables 4.2.6.8 and 6.1.1.4'
Fe Fe 0.3463 0.8444 'International Tables Vol C Tables 4.2.6.8 and 6.1.1.4'
Ir Ir -1.4442 7.9887 'International Tables Vol C Tables 4.2.6.8 and 6.1.1.4'
O O 0.0106 0.0060 'International Tables Vol C Tables 4.2.6.8 and 6.1.1.4'
P P 0.1023 0.0942 'International Tables Vol C Tables 4.2.6.8 and 6.1.1.4'

loop_
_exptl_crystal_face_index_h
_exptl_crystal_face_index_k
_exptl_crystal_face_index_l
_exptl_crystal_face_perp_dist
-1 -19 2 0.0738
-11 -18 -8 0.1096
16 -2 16 0.1587
0 9 24 0.1710
-2 -9 -25 0.1731
11 -7 -14 0.1628
17 -2 2 0.1546
-18 1 -3 0.0973
17 4 16 0.1688
-2 -18 -19 0.1472
2 -18 -15 0.1445
-15 8 -4 0.0968
1 -12 17 0.0670
-15 -9 3 0.0774
15 9 -4 0.1155
-2 6 -22 0.1327
2 18 -7 0.0444

loop_
_geom_angle_atom_site_label_1
_geom_angle_atom_site_label_2
_geom_angle_atom_site_label_3
_geom_angle
_geom_angle_site_symmetry_1
_geom_angle_site_symmetry_3
_geom_angle_publ_flag
P1 Ir1 P2 52.540(13) . . ?
P1 Ir1 P4 52.495(13) . . ?
P2 Ir1 P4 81.470(14) . . ?
P3 Ir1 P1 73.364(13) . . ?
P3 Ir1 P2 52.672(13) . . ?
P3 Ir1 P4 52.606(13) . . ?
C1 Ir1 P1 133.97(4) . . ?
C1 Ir1 P2 105.79(4) . . ?
C1 Ir1 P3 130.04(5) . . ?
C1 Ir1 P4 172.35(4) . . ?
C1 Ir1 C2 37.39(6) . . ?
C2 Ir1 P1 171.03(4) . . ?
C2 Ir1 P2 122.67(4) . . ?
C2 Ir1 P3 110.37(4) . . ?
C2 Ir1 P4 136.36(4) . . ?
C3 Ir1 P1 148.41(4) . . ?
C3 Ir1 P2 158.65(4) . . ?
C3 Ir1 P3 118.80(4) . . ?
C3 Ir1 P4 109.27(4) . . ?
C3 Ir1 C1 63.08(6) . . ?
C3 Ir1 C2 37.48(6) . . ?
C3 Ir1 C5 63.27(6) . . ?
C4 Ir1 P1 117.91(4) . . ?
C4 Ir1 P2 155.72(5) . . ?
C4 Ir1 P3 151.24(5) . . ?
C4 Ir1 P4 111.01(5) . . ?
C4 Ir1 C1 63.19(6) . . ?
C4 Ir1 C2 62.90(6) . . ?
C4 Ir1 C3 38.10(6) . . ?
C4 Ir1 C5 37.81(7) . . ?
C5 Ir1 P1 112.00(4) . . ?
C5 Ir1 P2 120.20(5) . . ?
C5 Ir1 P3 166.89(5) . . ?
C5 Ir1 P4 140.32(5) . . ?
C5 Ir1 C1 37.65(7) . . ?
C5 Ir1 C2 62.60(6) . . ?
C15 Fe1 P1 90.78(4) . . ?
C15 Fe1 C14 39.40(5) . . ?
C15 Fe1 C13 66.58(6) . . ?
C15 Fe1 C11 39.16(6) . . ?
C14 Fe1 P1 106.86(4) . . ?
C13 Fe1 P1 146.73(4) . . ?
C13 Fe1 C14 40.41(6) . . ?
C13 Fe1 C11 67.29(6) . . ?
C12 Fe1 P1 150.17(4) . . ?
C12 Fe1 C15 65.28(6) . . ?
C12 Fe1 C14 66.39(6) . . ?
C12 Fe1 C13 39.61(6) . . ?
C12 Fe1 C11 39.50(6) . . ?
C11 Fe1 P1 110.67(4) . . ?
C11 Fe1 C14 66.88(6) . . ?
C28 Fe1 P1 88.98(6) . . ?
C28 Fe1 C15 135.26(7) . . ?
C28 Fe1 C14 98.63(7) . . ?
C28 Fe1 C13 90.85(7) . . ?
C28 Fe1 C12 120.39(7) . . ?
C28 Fe1 C11 157.96(7) . . ?
C29 Fe1 P1 93.61(6) . . ?
C29 Fe1 C15 129.53(7) . . ?
C29 Fe1 C14 155.43(7) . . ?
C29 Fe1 C13 119.52(7) . . ?
C29 Fe1 C12 89.09(7) . . ?
C29 Fe1 C11 93.53(7) . . ?
C29 Fe1 C28 95.11(9) . . ?
C31 Fe2 P3 89.03(4) . . ?
C31 Fe2 C30 39.07(6) . . ?
C31 Fe2 C33 66.22(5) . . ?
C31 Fe2 C32 39.42(5) . . ?
C30 Fe2 P3 109.15(4) . . ?
C30 Fe2 C33 67.00(6) . . ?
C30 Fe2 C32 66.93(6) . . ?
C34 Fe2 P3 148.66(4) . . ?
C34 Fe2 C31 65.22(6) . . ?
C34 Fe2 C30 39.51(5) . . ?
C34 Fe2 C33 39.47(6) . . ?
C34 Fe2 C32 66.49(6) . . ?
C33 Fe2 P3 145.30(4) . . ?
C33 Fe2 C32 40.28(5) . . ?
C32 Fe2 P3 105.34(4) . . ?
C47 Fe2 P3 93.67(6) . . ?
C47 Fe2 C31 130.58(7) . . ?
C47 Fe2 C30 94.90(7) . . ?
C47 Fe2 C34 90.53(7) . . ?
C47 Fe2 C33 120.78(7) . . ?
C47 Fe2 C32 156.99(7) . . ?
C47 Fe2 C48 93.78(8) . . ?
C48 Fe2 P3 90.19(6) . . ?
C48 Fe2 C31 135.59(7) . . ?
C48 Fe2 C30 158.18(7) . . ?
C48 Fe2 C34 120.52(7) . . ?
C48 Fe2 C33 91.39(7) . . ?
C48 Fe2 C32 98.90(7) . . ?
Fe1 P1 Ir1 134.403(19) . . ?
P2 P1 Ir1 65.319(15) . . ?
P2 P1 Fe1 127.59(2) . . ?
P2 P1 P4 96.82(2) . . ?
P4 P1 Ir1 65.552(15) . . ?
P4 P1 Fe1 135.08(2) . . ?
P1 P2 Ir1 62.142(15) . . ?
P1 P2 P3 83.20(2) . . ?
P3 P2 Ir1 61.865(15) . . ?
Fe2 P3 Ir1 135.283(18) . . ?
P2 P3 Ir1 65.463(15) . . ?
P2 P3 Fe2 128.45(2) . . ?
P2 P3 P4 96.76(2) . . ?
P4 P3 Ir1 65.707(15) . . ?
P4 P3 Fe2 134.06(2) . . ?
P1 P4 Ir1 61.954(15) . . ?
P1 P4 P3 83.10(2) . . ?
P3 P4 Ir1 61.687(14) . . ?
C2 C1 Ir1 72.26(9) . . ?
C2 C1 C5 108.19(15) . . ?
C2 C1 C6 124.41(17) . . ?
C5 C1 Ir1 71.17(9) . . ?
C5 C1 C6 127.20(17) . . ?
C6 C1 Ir1 126.34(12) . . ?
C1 C2 Ir1 70.35(9) . . ?
C1 C2 C7 124.64(15) . . ?
C3 C2 Ir1 69.62(8) . . ?
C3 C2 C1 107.93(14) . . ?
C3 C2 C7 126.90(15) . . ?
C7 C2 Ir1 132.00(11) . . ?
C2 C3 Ir1 72.89(9) . . ?
C2 C3 C4 108.02(14) . . ?
C2 C3 C8 126.91(15) . . ?
C4 C3 Ir1 70.81(9) . . ?
C4 C3 C8 124.62(16) . . ?
C8 C3 Ir1 127.93(11) . . ?
C3 C4 Ir1 71.09(9) . . ?
C3 C4 C9 124.10(17) . . ?
C5 C4 Ir1 71.91(9) . . ?
C5 C4 C3 107.94(15) . . ?
C5 C4 C9 127.32(17) . . ?
C9 C4 Ir1 129.70(13) . . ?
C1 C5 Ir1 71.18(9) . . ?
C1 C5 C10 125.29(18) . . ?
C4 C5 Ir1 70.28(9) . . ?
C4 C5 C1 107.85(14) . . ?
C4 C5 C10 126.24(18) . . ?
C10 C5 Ir1 131.05(12) . . ?
C1 C6 H6A 109.5 . . ?
C1 C6 H6B 109.5 . . ?
C1 C6 H6C 109.5 . . ?
H6A C6 H6B 109.5 . . ?
H6A C6 H6C 109.5 . . ?
H6B C6 H6C 109.5 . . ?
C2 C7 H7A 109.5 . . ?
C2 C7 H7B 109.5 . . ?
C2 C7 H7C 109.5 . . ?
H7A C7 H7B 109.5 . . ?
H7A C7 H7C 109.5 . . ?
H7B C7 H7C 109.5 . . ?
C3 C8 H8A 109.5 . . ?
C3 C8 H8B 109.5 . . ?
C3 C8 H8C 109.5 . . ?
H8A C8 H8B 109.5 . . ?
H8A C8 H8C 109.5 . . ?
H8B C8 H8C 109.5 . . ?
C4 C9 H9A 109.5 . . ?
C4 C9 H9B 109.5 . . ?
C4 C9 H9C 109.5 . . ?
H9A C9 H9B 109.5 . . ?
H9A C9 H9C 109.5 . . ?
H9B C9 H9C 109.5 . . ?
C5 C10 H10A 109.5 . . ?
C5 C10 H10B 109.5 . . ?
C5 C10 H10C 109.5 . . ?
H10A C10 H10B 109.5 . . ?
H10A C10 H10C 109.5 . . ?
H10B C10 H10C 109.5 . . ?
Fe1 C15 H15 124.6 . . ?
C14 C15 Fe1 71.37(8) . . ?
C14 C15 H15 124.5 . . ?
C11 C15 Fe1 71.12(9) . . ?
C11 C15 H15 124.5 . . ?
C11 C15 C14 111.02(13) . . ?
C15 C14 Fe1 69.22(8) . . ?
C15 C14 C13 106.22(13) . . ?
C15 C14 C24 120.56(13) . . ?
C13 C14 Fe1 69.16(8) . . ?
C13 C14 C24 132.64(13) . . ?
C24 C14 Fe1 132.59(10) . . ?
C14 C13 Fe1 70.43(8) . . ?
C14 C13 C20 135.04(14) . . ?
C12 C13 Fe1 68.97(8) . . ?
C12 C13 C14 106.01(13) . . ?
C12 C13 C20 118.20(13) . . ?
C20 C13 Fe1 131.93(11) . . ?
Fe1 C12 H12 124.0 . . ?
C13 C12 Fe1 71.42(8) . . ?
C13 C12 H12 124.4 . . ?
C11 C12 Fe1 71.75(8) . . ?
C11 C12 C13 111.28(14) . . ?
C11 C12 H12 124.4 . . ?
C15 C11 Fe1 69.72(8) . . ?
C15 C11 C12 105.47(13) . . ?
C15 C11 C16 126.15(14) . . ?
C12 C11 Fe1 68.75(8) . . ?
C12 C11 C16 127.59(14) . . ?
C16 C11 Fe1 133.60(11) . . ?
C14 C24 C27 109.76(13) . . ?
C14 C24 C26 114.49(13) . . ?
C14 C24 C25 108.43(13) . . ?
C27 C24 C25 106.77(14) . . ?
C26 C24 C27 106.56(13) . . ?
C26 C24 C25 110.56(13) . . ?
C24 C27 H27A 109.5 . . ?
C24 C27 H27B 109.5 . . ?
C24 C27 H27C 109.5 . . ?
H27A C27 H27B 109.5 . . ?
H27A C27 H27C 109.5 . . ?
H27B C27 H27C 109.5 . . ?
C24 C26 H26A 109.5 . . ?
C24 C26 H26B 109.5 . . ?
C24 C26 H26C 109.5 . . ?
H26A C26 H26B 109.5 . . ?
H26A C26 H26C 109.5 . . ?
H26B C26 H26C 109.5 . . ?
C24 C25 H25A 109.5 . . ?
C24 C25 H25B 109.5 . . ?
C24 C25 H25C 109.5 . . ?
H25A C25 H25B 109.5 . . ?
H25A C25 H25C 109.5 . . ?
H25B C25 H25C 109.5 . . ?
C13 C20 C22 110.47(14) . . ?
C13 C20 C21 104.87(13) . . ?
C23 C20 C13 117.52(13) . . ?
C23 C20 C22 106.57(14) . . ?
C23 C20 C21 108.70(14) . . ?
C22 C20 C21 108.45(14) . . ?
C20 C23 H23A 109.5 . . ?
C20 C23 H23B 109.5 . . ?
C20 C23 H23C 109.5 . . ?
H23A C23 H23B 109.5 . . ?
H23A C23 H23C 109.5 . . ?
H23B C23 H23C 109.5 . . ?
C20 C22 H22A 109.5 . . ?
C20 C22 H22B 109.5 . . ?
C20 C22 H22C 109.5 . . ?
H22A C22 H22B 109.5 . . ?
H22A C22 H22C 109.5 . . ?
H22B C22 H22C 109.5 . . ?
C20 C21 H21A 109.5 . . ?
C20 C21 H21B 109.5 . . ?
C20 C21 H21C 109.5 . . ?
H21A C21 H21B 109.5 . . ?
H21A C21 H21C 109.5 . . ?
H21B C21 H21C 109.5 . . ?
C11 C16 C17 105.07(13) . . ?
C11 C16 C18 112.58(14) . . ?
C11 C16 C19 111.05(14) . . ?
C18 C16 C17 108.33(15) . . ?
C18 C16 C19 109.23(15) . . ?
C19 C16 C17 110.50(17) . . ?
C16 C17 H17A 109.5 . . ?
C16 C17 H17B 109.5 . . ?
C16 C17 H17C 109.5 . . ?
H17A C17 H17B 109.5 . . ?
H17A C17 H17C 109.5 . . ?
H17B C17 H17C 109.5 . . ?
C16 C18 H18A 109.5 . . ?
C16 C18 H18B 109.5 . . ?
C16 C18 H18C 109.5 . . ?
H18A C18 H18B 109.5 . . ?
H18A C18 H18C 109.5 . . ?
H18B C18 H18C 109.5 . . ?
C16 C19 H19A 109.5 . . ?
C16 C19 H19B 109.5 . . ?
C16 C19 H19C 109.5 . . ?
H19A C19 H19B 109.5 . . ?
H19A C19 H19C 109.5 . . ?
H19B C19 H19C 109.5 . . ?
O1 C28 Fe1 179.26(19) . . ?
O2 C29 Fe1 177.30(16) . . ?
Fe2 C31 H31 124.9 . . ?
C30 C31 Fe2 71.07(8) . . ?
C30 C31 H31 124.4 . . ?
C30 C31 C32 111.11(13) . . ?
C32 C31 Fe2 71.15(8) . . ?
C32 C31 H31 124.4 . . ?
C31 C30 Fe2 69.86(8) . . ?
C31 C30 C34 105.56(13) . . ?
C31 C30 C35 126.79(13) . . ?
C34 C30 Fe2 68.83(8) . . ?
C34 C30 C35 126.70(13) . . ?
C35 C30 Fe2 134.14(11) . . ?
Fe2 C34 H34 123.7 . . ?
C30 C34 Fe2 71.65(8) . . ?
C30 C34 H34 124.5 . . ?
C33 C34 Fe2 71.68(8) . . ?
C33 C34 C30 110.93(13) . . ?
C33 C34 H34 124.5 . . ?
C34 C33 Fe2 68.84(8) . . ?
C34 C33 C32 106.40(12) . . ?
C34 C33 C43 117.88(13) . . ?
C32 C33 Fe2 70.11(8) . . ?
C32 C33 C43 134.86(14) . . ?
C43 C33 Fe2 133.15(10) . . ?
C31 C32 Fe2 69.43(8) . . ?
C31 C32 C33 105.99(13) . . ?
C31 C32 C39 120.69(13) . . ?
C33 C32 Fe2 69.61(8) . . ?
C33 C32 C39 132.85(13) . . ?
C39 C32 Fe2 131.17(10) . . ?
C41 C39 C32 109.58(12) . . ?
C42 C39 C32 114.31(13) . . ?
C42 C39 C41 106.66(13) . . ?
C42 C39 C40 110.51(13) . . ?
C40 C39 C32 109.20(13) . . ?
C40 C39 C41 106.25(13) . . ?
C39 C41 H41A 109.5 . . ?
C39 C41 H41B 109.5 . . ?
C39 C41 H41C 109.5 . . ?
H41A C41 H41B 109.5 . . ?
H41A C41 H41C 109.5 . . ?
H41B C41 H41C 109.5 . . ?
C39 C42 H42A 109.5 . . ?
C39 C42 H42B 109.5 . . ?
C39 C42 H42C 109.5 . . ?
H42A C42 H42B 109.5 . . ?
H42A C42 H42C 109.5 . . ?
H42B C42 H42C 109.5 . . ?
C39 C40 H40A 109.5 . . ?
C39 C40 H40B 109.5 . . ?
C39 C40 H40C 109.5 . . ?
H40A C40 H40B 109.5 . . ?
H40A C40 H40C 109.5 . . ?
H40B C40 H40C 109.5 . . ?
C30 C35 C37 111.23(13) . . ?
C30 C35 C38 112.94(14) . . ?
C30 C35 C36 104.80(14) . . ?
C37 C35 C36 109.62(17) . . ?
C38 C35 C37 109.33(15) . . ?
C38 C35 C36 108.78(16) . . ?
C35 C37 H37A 109.5 . . ?
C35 C37 H37B 109.5 . . ?
C35 C37 H37C 109.5 . . ?
H37A C37 H37B 109.5 . . ?
H37A C37 H37C 109.5 . . ?
H37B C37 H37C 109.5 . . ?
C35 C38 H38A 109.5 . . ?
C35 C38 H38B 109.5 . . ?
C35 C38 H38C 109.5 . . ?
H38A C38 H38B 109.5 . . ?
H38A C38 H38C 109.5 . . ?
H38B C38 H38C 109.5 . . ?
C35 C36 H36A 109.5 . . ?
C35 C36 H36B 109.5 . . ?
C35 C36 H36C 109.5 . . ?
H36A C36 H36B 109.5 . . ?
H36A C36 H36C 109.5 . . ?
H36B C36 H36C 109.5 . . ?
C33 C43 C44 105.00(12) . . ?
C33 C43 C46 110.37(13) . . ?
C45 C43 C33 117.06(13) . . ?
C45 C43 C44 108.79(14) . . ?
C45 C43 C46 106.90(14) . . ?
C46 C43 C44 108.48(14) . . ?
C43 C44 H44A 109.5 . . ?
C43 C44 H44B 109.5 . . ?
C43 C44 H44C 109.5 . . ?
H44A C44 H44B 109.5 . . ?
H44A C44 H44C 109.5 . . ?
H44B C44 H44C 109.5 . . ?
C43 C45 H45A 109.5 . . ?
C43 C45 H45B 109.5 . . ?
C43 C45 H45C 109.5 . . ?
H45A C45 H45B 109.5 . . ?
H45A C45 H45C 109.5 . . ?
H45B C45 H45C 109.5 . . ?
C43 C46 H46A 109.5 . . ?
C43 C46 H46B 109.5 . . ?
C43 C46 H46C 109.5 . . ?
H46A C46 H46B 109.5 . . ?
H46A C46 H46C 109.5 . . ?
H46B C46 H46C 109.5 . . ?
O4 C47 Fe2 177.84(16) . . ?
O3 C48 Fe2 178.87(18) . . ?
Cl4 C50 Cl6 109.84(19) . . ?
Cl4 C50 H50C 109.7 . . ?
Cl4 C50 H50D 109.7 . . ?
Cl4 C50 H50A 108.7 . . ?
Cl4 C50 H50B 108.7 . . ?
Cl6 C50 H50C 109.7 . . ?
Cl6 C50 H50D 109.7 . . ?
Cl5 C50 Cl4 114.4(2) . . ?
Cl5 C50 H50A 108.7 . . ?
Cl5 C50 H50B 108.7 . . ?
H50C C50 H50D 108.2 . . ?
H50A C50 H50B 107.6 . . ?
F2 P5 F1 88.37(8) . . ?
F3 P5 F1 178.98(11) . . ?
F3 P5 F2 90.97(9) . . ?
F3 P5 F4 89.88(9) . . ?
F3 P5 F5 89.62(12) . . ?
F3 P5 F6 92.21(11) . . ?
F4 P5 F1 90.78(9) . . ?
F4 P5 F2 179.08(9) . . ?
F5 P5 F1 91.16(11) . . ?
F5 P5 F2 89.45(9) . . ?
F5 P5 F4 90.93(10) . . ?
F5 P5 F6 178.05(12) . . ?
F6 P5 F1 87.02(10) . . ?
F6 P5 F2 91.19(8) . . ?
F6 P5 F4 88.41(9) . . ?
F7 P6 F9 178.23(7) . . ?
F7 P6 F11 89.85(6) . . ?
F8 P6 F7 89.50(7) . . ?
F8 P6 F9 88.95(7) . . ?
F8 P6 F11 89.53(6) . . ?
F8 P6 F12 90.36(7) . . ?
F10 P6 F7 90.87(7) . . ?
F10 P6 F8 179.20(7) . . ?
F10 P6 F9 90.66(7) . . ?
F10 P6 F11 89.76(7) . . ?
F10 P6 F12 90.34(7) . . ?
F11 P6 F9 89.28(6) . . ?
F12 P6 F7 90.70(7) . . ?
F12 P6 F9 90.17(7) . . ?
F12 P6 F11 179.44(7) . . ?
Cl1 C49 Cl2 110.8(5) . . ?
Cl1 C49 H49A 109.5 . . ?
Cl1 C49 H49B 109.5 . . ?
Cl2 C49 H49A 109.5 . . ?
Cl2 C49 H49B 109.5 . . ?
H49A C49 H49B 108.1 . . ?
Cl2A C49A H49C 107.9 . . ?
Cl2A C49A H49D 107.9 . . ?
Cl2A C49A Cl1A 117.5(19) . . ?
H49C C49A H49D 107.2 . . ?
Cl1A C49A H49C 107.9 . . ?
Cl1A C49A H49D 107.9 . . ?

loop_
_geom_bond_atom_site_label_1
_geom_bond_atom_site_label_2
_geom_bond_distance
_geom_bond_site_symmetry_2
_geom_bond_publ_flag
Ir1 P1 2.3933(4) . ?
Ir1 P2 2.4597(4) . ?
Ir1 P3 2.3844(4) . ?
Ir1 P4 2.4686(4) . ?
Ir1 C1 2.2221(15) . ?
Ir1 C2 2.2472(15) . ?
Ir1 C3 2.2041(15) . ?
Ir1 C4 2.2004(16) . ?
Ir1 C5 2.2219(16) . ?
Fe1 P1 2.2073(4) . ?
Fe1 C15 2.1111(15) . ?
Fe1 C14 2.1396(15) . ?
Fe1 C13 2.1223(14) . ?
Fe1 C12 2.0899(15) . ?
Fe1 C11 2.1296(15) . ?
Fe1 C28 1.7801(17) . ?
Fe1 C29 1.7732(18) . ?
Fe2 P3 2.2074(4) . ?
Fe2 C31 2.1147(14) . ?
Fe2 C30 2.1305(15) . ?
Fe2 C34 2.0932(14) . ?
Fe2 C33 2.1308(14) . ?
Fe2 C32 2.1375(15) . ?
Fe2 C47 1.7774(18) . ?
Fe2 C48 1.7847(17) . ?
P1 P2 2.1488(6) . ?
P1 P4 2.1512(6) . ?
P2 P3 2.1501(6) . ?
P3 P4 2.1518(6) . ?
O1 C28 1.134(2) . ?
O2 C29 1.133(2) . ?
O3 C48 1.139(2) . ?
O4 C47 1.139(2) . ?
C1 C2 1.433(2) . ?
C1 C5 1.434(3) . ?
C1 C6 1.494(3) . ?
C2 C3 1.431(2) . ?
C2 C7 1.490(2) . ?
C3 C4 1.438(2) . ?
C3 C8 1.492(2) . ?
C4 C5 1.433(3) . ?
C4 C9 1.495(3) . ?
C5 C10 1.491(2) . ?
C6 H6A 0.9800 . ?
C6 H6B 0.9800 . ?
C6 H6C 0.9800 . ?
C7 H7A 0.9800 . ?
C7 H7B 0.9800 . ?
C7 H7C 0.9800 . ?
C8 H8A 0.9800 . ?
C8 H8B 0.9800 . ?
C8 H8C 0.9800 . ?
C9 H9A 0.9800 . ?
C9 H9B 0.9800 . ?
C9 H9C 0.9800 . ?
C10 H10A 0.9800 . ?
C10 H10B 0.9800 . ?
C10 H10C 0.9800 . ?
C15 H15 0.9500 . ?
C15 C14 1.433(2) . ?
C15 C11 1.421(2) . ?
C14 C13 1.472(2) . ?
C14 C24 1.535(2) . ?
C13 C12 1.428(2) . ?
C13 C20 1.539(2) . ?
C12 H12 0.9500 . ?
C12 C11 1.426(2) . ?
C11 C16 1.514(2) . ?
C24 C27 1.537(2) . ?
C24 C26 1.536(2) . ?
C24 C25 1.538(2) . ?
C27 H27A 0.9800 . ?
C27 H27B 0.9800 . ?
C27 H27C 0.9800 . ?
C26 H26A 0.9800 . ?
C26 H26B 0.9800 . ?
C26 H26C 0.9800 . ?
C25 H25A 0.9800 . ?
C25 H25B 0.9800 . ?
C25 H25C 0.9800 . ?
C20 C23 1.532(2) . ?
C20 C22 1.541(3) . ?
C20 C21 1.544(2) . ?
C23 H23A 0.9800 . ?
C23 H23B 0.9800 . ?
C23 H23C 0.9800 . ?
C22 H22A 0.9800 . ?
C22 H22B 0.9800 . ?
C22 H22C 0.9800 . ?
C21 H21A 0.9800 . ?
C21 H21B 0.9800 . ?
C21 H21C 0.9800 . ?
C16 C17 1.538(2) . ?
C16 C18 1.527(2) . ?
C16 C19 1.529(2) . ?
C17 H17A 0.9800 . ?
C17 H17B 0.9800 . ?
C17 H17C 0.9800 . ?
C18 H18A 0.9800 . ?
C18 H18B 0.9800 . ?
C18 H18C 0.9800 . ?
C19 H19A 0.9800 . ?
C19 H19B 0.9800 . ?
C19 H19C 0.9800 . ?
C31 H31 0.9500 . ?
C31 C30 1.420(2) . ?
C31 C32 1.434(2) . ?
C30 C34 1.428(2) . ?
C30 C35 1.517(2) . ?
C34 H34 0.9500 . ?
C34 C33 1.427(2) . ?
C33 C32 1.470(2) . ?
C33 C43 1.537(2) . ?
C32 C39 1.542(2) . ?
C39 C41 1.541(2) . ?
C39 C42 1.538(2) . ?
C39 C40 1.539(2) . ?
C41 H41A 0.9800 . ?
C41 H41B 0.9800 . ?
C41 H41C 0.9800 . ?
C42 H42A 0.9800 . ?
C42 H42B 0.9800 . ?
C42 H42C 0.9800 . ?
C40 H40A 0.9800 . ?
C40 H40B 0.9800 . ?
C40 H40C 0.9800 . ?
C35 C37 1.525(2) . ?
C35 C38 1.524(2) . ?
C35 C36 1.539(3) . ?
C37 H37A 0.9800 . ?
C37 H37B 0.9800 . ?
C37 H37C 0.9800 . ?
C38 H38A 0.9800 . ?
C38 H38B 0.9800 . ?
C38 H38C 0.9800 . ?
C36 H36A 0.9800 . ?
C36 H36B 0.9800 . ?
C36 H36C 0.9800 . ?
C43 C44 1.542(2) . ?
C43 C45 1.529(2) . ?
C43 C46 1.540(2) . ?
C44 H44A 0.9800 . ?
C44 H44B 0.9800 . ?
C44 H44C 0.9800 . ?
C45 H45A 0.9800 . ?
C45 H45B 0.9800 . ?
C45 H45C 0.9800 . ?
C46 H46A 0.9800 . ?
C46 H46B 0.9800 . ?
C46 H46C 0.9800 . ?
Cl4 C50 1.756(3) . ?
Cl6 C50 1.842(5) . ?
Cl5 C50 1.621(6) . ?
C50 H50C 0.9900 . ?
C50 H50D 0.9900 . ?
C50 H50A 0.9900 . ?
C50 H50B 0.9900 . ?
P5 F1 1.5983(15) . ?
P5 F2 1.5962(13) . ?
P5 F3 1.5703(16) . ?
P5 F4 1.5894(14) . ?
P5 F5 1.5749(15) . ?
P5 F6 1.5826(15) . ?
P6 F7 1.6030(12) . ?
P6 F8 1.5968(12) . ?
P6 F9 1.6150(12) . ?
P6 F10 1.5875(13) . ?
P6 F11 1.6142(11) . ?
P6 F12 1.5992(12) . ?
Cl1 C49 1.734(6) . ?
Cl2 C49 1.799(11) . ?
C49 H49A 0.9900 . ?
C49 H49B 0.9900 . ?
Cl2A C49A 1.57(3) . ?
C49A H49C 0.9900 . ?
C49A H49D 0.9900 . ?
C49A Cl1A 1.756(15) . ?

loop_
_geom_torsion_atom_site_label_1
_geom_torsion_atom_site_label_2
_geom_torsion_atom_site_label_3
_geom_torsion_atom_site_label_4
_geom_torsion
_geom_torsion_site_symmetry_1
_geom_torsion_site_symmetry_2
_geom_torsion_site_symmetry_3
_geom_torsion_site_symmetry_4
_geom_torsion_publ_flag
Ir1 C1 C2 C3 59.73(10) . . . . ?
Ir1 C1 C2 C7 -128.09(15) . . . . ?
Ir1 C1 C5 C4 -61.04(11) . . . . ?
Ir1 C1 C5 C10 127.50(17) . . . . ?
Ir1 C2 C3 C4 62.50(10) . . . . ?
Ir1 C2 C3 C8 -124.98(16) . . . . ?
Ir1 C3 C4 C5 62.87(11) . . . . ?
Ir1 C3 C4 C9 -125.70(17) . . . . ?
Ir1 C4 C5 C1 61.61(11) . . . . ?
Ir1 C4 C5 C10 -127.03(17) . . . . ?
Fe1 C15 C14 C13 59.56(9) . . . . ?
Fe1 C15 C14 C24 -128.07(13) . . . . ?
Fe1 C15 C11 C12 -59.79(10) . . . . ?
Fe1 C15 C11 C16 129.83(15) . . . . ?
Fe1 C14 C13 C12 60.12(10) . . . . ?
Fe1 C14 C13 C20 -130.36(17) . . . . ?
Fe1 C14 C24 C27 -84.94(16) . . . . ?
Fe1 C14 C24 C26 34.8(2) . . . . ?
Fe1 C14 C24 C25 158.77(12) . . . . ?
Fe1 C13 C12 C11 60.96(11) . . . . ?
Fe1 C13 C20 C23 -75.4(2) . . . . ?
Fe1 C13 C20 C22 47.10(19) . . . . ?
Fe1 C13 C20 C21 163.75(13) . . . . ?
Fe1 C12 C11 C15 60.43(10) . . . . ?
Fe1 C12 C11 C16 -129.37(16) . . . . ?
Fe1 C11 C16 C17 170.38(14) . . . . ?
Fe1 C11 C16 C18 -71.94(19) . . . . ?
Fe1 C11 C16 C19 50.9(2) . . . . ?
Fe2 C31 C30 C34 59.91(10) . . . . ?
Fe2 C31 C30 C35 -130.69(15) . . . . ?
Fe2 C31 C32 C33 -60.35(9) . . . . ?
Fe2 C31 C32 C39 126.50(13) . . . . ?
Fe2 C30 C34 C33 61.22(11) . . . . ?
Fe2 C30 C35 C37 -58.7(2) . . . . ?
Fe2 C30 C35 C38 64.7(2) . . . . ?
Fe2 C30 C35 C36 -177.03(15) . . . . ?
Fe2 C34 C33 C32 60.38(10) . . . . ?
Fe2 C34 C33 C43 -128.68(13) . . . . ?
Fe2 C33 C32 C31 60.24(10) . . . . ?
Fe2 C33 C32 C39 -127.81(16) . . . . ?
Fe2 C33 C43 C44 -165.56(13) . . . . ?
Fe2 C33 C43 C45 73.7(2) . . . . ?
Fe2 C33 C43 C46 -48.8(2) . . . . ?
Fe2 C32 C39 C41 84.19(16) . . . . ?
Fe2 C32 C39 C42 -35.45(19) . . . . ?
Fe2 C32 C39 C40 -159.81(11) . . . . ?
C1 C2 C3 Ir1 -60.19(10) . . . . ?
C1 C2 C3 C4 2.31(17) . . . . ?
C1 C2 C3 C8 174.84(15) . . . . ?
C2 C1 C5 Ir1 63.20(10) . . . . ?
C2 C1 C5 C4 2.16(17) . . . . ?
C2 C1 C5 C10 -169.30(15) . . . . ?
C2 C3 C4 Ir1 -63.85(11) . . . . ?
C2 C3 C4 C5 -0.98(17) . . . . ?
C2 C3 C4 C9 170.45(16) . . . . ?
C3 C4 C5 Ir1 -62.34(11) . . . . ?
C3 C4 C5 C1 -0.73(17) . . . . ?
C3 C4 C5 C10 170.63(16) . . . . ?
C5 C1 C2 Ir1 -62.50(11) . . . . ?
C5 C1 C2 C3 -2.77(17) . . . . ?
C5 C1 C2 C7 169.41(15) . . . . ?
C6 C1 C2 Ir1 122.34(16) . . . . ?
C6 C1 C2 C3 -177.93(15) . . . . ?
C6 C1 C2 C7 -5.7(3) . . . . ?
C6 C1 C5 Ir1 -121.81(17) . . . . ?
C6 C1 C5 C4 177.15(16) . . . . ?
C6 C1 C5 C10 5.7(3) . . . . ?
C7 C2 C3 Ir1 127.86(16) . . . . ?
C7 C2 C3 C4 -169.64(15) . . . . ?
C7 C2 C3 C8 2.9(3) . . . . ?
C8 C3 C4 Ir1 123.41(16) . . . . ?
C8 C3 C4 C5 -173.71(15) . . . . ?
C8 C3 C4 C9 -2.3(3) . . . . ?
C9 C4 C5 Ir1 126.58(18) . . . . ?
C9 C4 C5 C1 -171.80(16) . . . . ?
C9 C4 C5 C10 -0.4(3) . . . . ?
C15 C14 C13 Fe1 -59.60(10) . . . . ?
C15 C14 C13 C12 0.52(15) . . . . ?
C15 C14 C13 C20 170.03(15) . . . . ?
C15 C14 C24 C27 4.10(19) . . . . ?
C15 C14 C24 C26 123.87(15) . . . . ?
C15 C14 C24 C25 -112.18(15) . . . . ?
C15 C11 C16 C17 74.48(19) . . . . ?
C15 C11 C16 C18 -167.84(15) . . . . ?
C15 C11 C16 C19 -45.0(2) . . . . ?
C14 C15 C11 Fe1 60.46(10) . . . . ?
C14 C15 C11 C12 0.67(16) . . . . ?
C14 C15 C11 C16 -169.71(14) . . . . ?
C14 C13 C12 Fe1 -61.08(9) . . . . ?
C14 C13 C12 C11 -0.12(16) . . . . ?
C14 C13 C20 C23 29.8(2) . . . . ?
C14 C13 C20 C22 152.31(17) . . . . ?
C14 C13 C20 C21 -91.0(2) . . . . ?
C13 C14 C24 C27 174.12(15) . . . . ?
C13 C14 C24 C26 -66.1(2) . . . . ?
C13 C14 C24 C25 57.8(2) . . . . ?
C13 C12 C11 Fe1 -60.76(11) . . . . ?
C13 C12 C11 C15 -0.33(17) . . . . ?
C13 C12 C11 C16 169.87(14) . . . . ?
C12 C13 C20 C23 -161.66(15) . . . . ?
C12 C13 C20 C22 -39.13(19) . . . . ?
C12 C13 C20 C21 77.52(17) . . . . ?
C12 C11 C16 C17 -93.80(19) . . . . ?
C12 C11 C16 C18 23.9(2) . . . . ?
C12 C11 C16 C19 146.73(17) . . . . ?
C11 C15 C14 Fe1 -60.31(10) . . . . ?
C11 C15 C14 C13 -0.75(16) . . . . ?
C11 C15 C14 C24 171.62(13) . . . . ?
C24 C14 C13 Fe1 129.34(16) . . . . ?
C24 C14 C13 C12 -170.54(15) . . . . ?
C24 C14 C13 C20 -1.0(3) . . . . ?
C20 C13 C12 Fe1 127.31(13) . . . . ?
C20 C13 C12 C11 -171.74(13) . . . . ?
C31 C30 C34 Fe2 -60.59(10) . . . . ?
C31 C30 C34 C33 0.63(17) . . . . ?
C31 C30 C35 C37 38.6(2) . . . . ?
C31 C30 C35 C38 161.99(16) . . . . ?
C31 C30 C35 C36 -79.8(2) . . . . ?
C31 C32 C39 C41 -4.45(19) . . . . ?
C31 C32 C39 C42 -124.10(15) . . . . ?
C31 C32 C39 C40 111.55(15) . . . . ?
C30 C31 C32 Fe2 60.05(10) . . . . ?
C30 C31 C32 C33 -0.31(16) . . . . ?
C30 C31 C32 C39 -173.45(13) . . . . ?
C30 C34 C33 Fe2 -61.20(11) . . . . ?
C30 C34 C33 C32 -0.82(17) . . . . ?
C30 C34 C33 C43 170.12(13) . . . . ?
C34 C30 C35 C37 -154.15(16) . . . . ?
C34 C30 C35 C38 -30.8(2) . . . . ?
C34 C30 C35 C36 87.5(2) . . . . ?
C34 C33 C32 Fe2 -59.56(10) . . . . ?
C34 C33 C32 C31 0.67(16) . . . . ?
C34 C33 C32 C39 172.62(15) . . . . ?
C34 C33 C43 C44 -79.21(17) . . . . ?
C34 C33 C43 C45 160.04(15) . . . . ?
C34 C33 C43 C46 37.50(19) . . . . ?
C33 C32 C39 C41 -175.45(15) . . . . ?
C33 C32 C39 C42 64.9(2) . . . . ?
C33 C32 C39 C40 -59.4(2) . . . . ?
C32 C31 C30 Fe2 -60.10(10) . . . . ?
C32 C31 C30 C34 -0.19(17) . . . . ?
C32 C31 C30 C35 169.22(14) . . . . ?
C32 C33 C43 C44 88.5(2) . . . . ?
C32 C33 C43 C45 -32.3(2) . . . . ?
C32 C33 C43 C46 -154.80(16) . . . . ?
C35 C30 C34 Fe2 130.00(15) . . . . ?
C35 C30 C34 C33 -168.78(14) . . . . ?
C43 C33 C32 Fe2 131.76(17) . . . . ?
C43 C33 C32 C31 -168.01(15) . . . . ?
C43 C33 C32 C39 3.9(3) . . . . ?

loop_
_exptl_oxdiff_crystal_face_indexfrac_h
_exptl_oxdiff_crystal_face_indexfrac_k
_exptl_oxdiff_crystal_face_indexfrac_l
_exptl_oxdiff_crystal_face_x
_exptl_oxdiff_crystal_face_y
_exptl_oxdiff_crystal_face_z
-1.0000 -19.0000 1.9999 -0.1584 0.9565 -0.0523
-11.0000 -18.0000 -8.0000 -0.1365 0.7918 0.5544
16.0000 -2.0000 15.9998 -0.0360 0.2834 -0.9722
0.0000 9.0000 24.0001 -0.8908 -0.2704 -0.3398
-2.0000 -9.0000 -25.0001 0.8567 0.2548 0.4450
11.0000 -7.0000 -14.0002 0.9124 0.2898 -0.3014
17.0000 -2.0000 1.9998 0.5325 0.1839 -0.8006
-18.0000 1.0000 -2.9998 -0.5330 -0.1456 0.8574
17.0000 4.0000 15.9999 0.0147 -0.0112 -0.9962
-2.0000 -18.0000 -19.0001 0.6066 0.7472 0.3208
2.0000 -18.0000 -15.0001 0.5988 0.7932 0.0795
-15.0000 8.0000 -3.9998 -0.3697 -0.4892 0.7627
1.0000 -12.0000 17.0000 -0.6397 0.7273 -0.3497
-15.0000 -8.9999 3.0001 -0.6773 0.4089 0.5951
15.0000 8.9999 -4.0001 0.7153 -0.4163 -0.5797
-2.0000 6.0000 -22.0000 0.7791 -0.4697 0.4509
2.0000 18.0000 -7.0000 0.3822 -0.9397 0.0813
